data_2022963
loop_
_publ_author_name
'Metwally, Nadia H.'
'Elgemeie, Galal H.'
'Jones, Peter G.'

_publ_section_title
;
 Crystal structure of
 2-[(5-amino-1-tosyl-1<i>H</i>-pyrazol-3-yl)-oxy]-1-(4-meth-oxy-phen-yl)ethan-1-one
 1,4-dioxane monosolvate.
;
_journal_coeditor_code YZ2045
_journal_issue 'Pt 1'
_journal_name_full 'Acta crystallographica. Section E, Crystallographic communications'
_journal_page_first 29
_journal_page_last 33
_journal_paper_doi 10.1107/S205698902301054X
_journal_volume 80
_journal_year 2024
_chemical_formula_iupac 'C19 H19 N3 O5 S, C4 H8 O2'
_chemical_formula_moiety 'C19 H19 N3 O5 S, C4 H8 O2'
_chemical_formula_sum 'C23 H27 N3 O7 S'
_chemical_formula_weight 489.53
_chemical_name_common
'2-{[5-Amino-1-(4-methylbenzene-1-sulfonyl)-1<i>H</i>-pyrazol-3-yl]oxy}-1-(4-methoxyphenyl)ethan-1-one 1,4-dioxane monosolvate'
_chemical_name_systematic
;
2-[(5-Amino-1-tosyl-1<i>H</i>-pyrazol-3-yl)oxy]-1-(4-methoxyphenyl)ethan-1-one
1,4-dioxane monosolvate
;
_space_group_crystal_system triclinic
_space_group_IT_number 2
_space_group_name_Hall '-P 1'
_space_group_name_H-M_alt 'P -1'
_atom_sites_solution_hydrogens mixed
_atom_sites_solution_primary dual
_audit_creation_method SHELXL-2019/3
_cell_angle_alpha 116.9553(12)
_cell_angle_beta 104.8418(10)
_cell_angle_gamma 91.0281(10)
_cell_formula_units_Z 2
_cell_length_a 8.26968(10)
_cell_length_b 12.50096(14)
_cell_length_c 12.76743(16)
_cell_measurement_reflns_used 105453
_cell_measurement_temperature 100(2)
_cell_measurement_theta_max 45.0150
_cell_measurement_theta_min 2.5580
_cell_volume 1123.39(3)
_computing_cell_refinement
;
CrysAlisPro 1.171.42.69a (Rigaku OD, 2022)
;
_computing_data_collection
;
CrysAlisPro 1.171.42.69a (Rigaku OD, 2022)
;
_computing_data_reduction
;
CrysAlisPro 1.171.42.69a (Rigaku OD, 2022)
;
_computing_molecular_graphics
;
XP (Siemens, 1994)
;
_computing_publication_material
;
<i>SHELXL2019/3</i> (Sheldrick, 2015a)
;
_computing_structure_refinement
;
<i>SHELXL2019/3</i> (Sheldrick, 2015a)
;
_computing_structure_solution
;
<i>SHELXT</i> (Sheldrick, 2015b)
;
_diffrn_ambient_temperature 100(2)
_diffrn_detector_area_resol_mean 10.0000
_diffrn_measured_fraction_theta_full 0.999
_diffrn_measured_fraction_theta_max 0.999
_diffrn_measurement_device_type 'XtaLAB Synergy'
_diffrn_measurement_method '\w scans'
_diffrn_radiation_type MoK\a
_diffrn_radiation_wavelength 0.71073
_diffrn_reflns_av_R_equivalents 0.0267
_diffrn_reflns_av_unetI/netI 0.0121
_diffrn_reflns_limit_h_max 16
_diffrn_reflns_limit_h_min -16
_diffrn_reflns_limit_k_max 24
_diffrn_reflns_limit_k_min -24
_diffrn_reflns_limit_l_max 25
_diffrn_reflns_limit_l_min -25
_diffrn_reflns_number 187554
_diffrn_reflns_theta_full 44.000
_diffrn_reflns_theta_max 44.885
_diffrn_reflns_theta_min 2.579
_diffrn_source 'micro-focus sealed X-ray tube'
_exptl_absorpt_coefficient_mu 0.196
_exptl_absorpt_correction_T_max 1.00000
_exptl_absorpt_correction_T_min 0.91404
_exptl_absorpt_correction_type multi-scan
_exptl_absorpt_process_details
;
(CrysAlisPro; Rigaku OD, 2022)
;
_exptl_crystal_colour colourless
_exptl_crystal_density_diffrn 1.447
_exptl_crystal_description block
_exptl_crystal_F_000 516
_exptl_crystal_size_max 0.2
_exptl_crystal_size_mid 0.2
_exptl_crystal_size_min 0.15
_refine_diff_density_max 0.672
_refine_diff_density_min -0.378
_refine_ls_extinction_method none
_refine_ls_goodness_of_fit_ref 1.044
_refine_ls_hydrogen_treatment mixed
_refine_ls_matrix_type full
_refine_ls_number_parameters 330
_refine_ls_number_reflns 18415
_refine_ls_number_restraints 22
_refine_ls_restrained_S_all 1.043
_refine_ls_R_factor_all 0.0314
_refine_ls_R_factor_gt 0.0266
_refine_ls_shift/su_max 0.002
_refine_ls_shift/su_mean 0.000
_refine_ls_structure_factor_coef Fsqd
_refine_ls_weighting_details 'w=1/[\s^2^(Fo^2^)+(0.0517P)^2^+0.0976P] where P=(Fo^2^+2Fc^2^)/3'
_refine_ls_weighting_scheme calc
_refine_ls_wR_factor_gt 0.0838
_refine_ls_wR_factor_ref 0.0865
_reflns_number_gt 16161
_reflns_number_total 18415
_reflns_threshold_expression 'I > 2\s(I)'
_cod_data_source_file yz2045sup1.cif
_cod_data_source_block I
_cod_depositor_comments 'Adding full bibliography for 2022963.cif.'
_cod_database_code 2022963
_cod_database_fobs_code 2022963
_shelx_space_group_comment
;
The symmetry employed for this shelxl refinement is uniquely defined
by the following loop, which should always be used as a source of
symmetry information in preference to the above space-group names.
They are only intended as comments.
;
_shelx_estimated_absorpt_t_min 0.962
_shelx_estimated_absorpt_t_max 0.971

loop_
_space_group_symop_operation_xyz
'x, y, z'
'-x, -y, -z'

loop_
_atom_site_type_symbol
_atom_site_label
_atom_site_fract_x
_atom_site_fract_y
_atom_site_fract_z
_atom_site_U_iso_or_equiv
_atom_site_adp_type
_atom_site_calc_flag
_atom_site_occupancy
_atom_site_disorder_assembly
_atom_site_disorder_group
C C1 0.38399(4) 0.77886(3) 0.26518(3) 0.01184(4) Uani d 1 . .
C C2 0.40834(5) 0.66456(3) 0.27750(3) 0.01258(5) Uani d 1 . .
H H2A 0.494861 0.684712 0.356158 0.015 Uiso calc 1 . .
H H2B 0.300694 0.628434 0.277334 0.015 Uiso calc 1 . .
O O1 0.41714(4) 0.79016(3) 0.18236(3) 0.01691(5) Uani d 1 . .
O O2 0.46134(4) 0.58006(3) 0.17697(3) 0.01403(4) Uani d 1 . .
N N1 0.40343(4) 0.30638(3) 0.17661(3) 0.01166(4) Uani d 1 . .
N N2 0.40577(4) 0.43334(3) 0.23487(3) 0.01164(4) Uani d 1 . .
C C3 0.45301(4) 0.46582(3) 0.16098(3) 0.01109(4) Uani d 1 . .
C C4 0.48807(5) 0.36967(3) 0.05888(3) 0.01274(5) Uani d 1 . .
H H4 0.523520 0.374279 -0.004293 0.015 Uiso calc 1 . .
C C5 0.45919(4) 0.26833(3) 0.07193(3) 0.01129(4) Uani d 1 . .
N N3 0.47670(5) 0.15066(3) 0.00274(3) 0.01555(5) Uani d 1 . .
H H031 0.4134(12) 0.0953(9) 0.0048(9) 0.029(2) Uiso d 1 . .
H H032 0.4995(12) 0.1375(9) -0.0649(8) 0.024(2) Uiso d 1 . .
C C11 0.32316(4) 0.87608(3) 0.35963(3) 0.01120(4) Uani d 1 . .
C C12 0.32181(4) 0.98963(3) 0.36261(3) 0.01213(5) Uani d 1 . .
H H12 0.355545 1.001617 0.302459 0.015 Uiso calc 1 . .
C C13 0.27183(5) 1.08435(3) 0.45230(3) 0.01318(5) Uani d 1 . .
H H13 0.269231 1.160437 0.452620 0.016 Uiso calc 1 . .
C C14 0.22495(4) 1.06787(3) 0.54284(3) 0.01214(5) Uani d 1 . .
C C15 0.22215(5) 0.95479(3) 0.53954(3) 0.01378(5) Uani d 1 . .
H H15 0.187272 0.942595 0.599186 0.017 Uiso calc 1 . .
C C16 0.27095(5) 0.86004(3) 0.44803(3) 0.01366(5) Uani d 1 . .
H H16 0.268743 0.782921 0.445597 0.016 Uiso calc 1 . .
O O3 0.18634(4) 1.16720(3) 0.63073(3) 0.01711(5) Uani d 1 . .
C C17 0.14669(6) 1.15468(4) 0.72774(4) 0.01942(6) Uani d 1 . .
H H17A 0.047427 1.091958 0.692996 0.029 Uiso calc 1 . .
H H17B 0.122138 1.232228 0.785483 0.029 Uiso calc 1 . .
H H17C 0.243352 1.131273 0.771163 0.029 Uiso calc 1 . .
S S1 0.43246(2) 0.24477(2) 0.27095(2) 0.01097(2) Uani d 1 . .
O O4 0.41689(4) 0.11676(3) 0.19275(3) 0.01594(5) Uani d 1 . .
O O5 0.31959(4) 0.29146(3) 0.34374(3) 0.01605(5) Uani d 1 . .
C C21 0.64132(4) 0.29968(3) 0.36666(3) 0.01082(4) Uani d 1 . .
C C22 0.67431(4) 0.39426(3) 0.48634(3) 0.01175(4) Uani d 1 . .
H H22 0.584626 0.431238 0.515766 0.014 Uiso calc 1 . .
C C23 0.84106(4) 0.43351(3) 0.56194(3) 0.01265(5) Uani d 1 . .
H H23 0.864873 0.498109 0.643528 0.015 Uiso calc 1 . .
C C24 0.97428(4) 0.37942(3) 0.51979(3) 0.01249(5) Uani d 1 . .
C C25 0.93733(5) 0.28592(3) 0.39821(4) 0.01400(5) Uani d 1 . .
H H25 1.027019 0.249828 0.368074 0.017 Uiso calc 1 . .
C C26 0.77178(4) 0.24513(3) 0.32102(3) 0.01313(5) Uani d 1 . .
H H26 0.747761 0.181499 0.238932 0.016 Uiso calc 1 . .
C C27 1.15349(5) 0.41935(4) 0.60318(4) 0.01590(5) Uani d 1 . .
H H27A 1.177536 0.369938 0.645265 0.024 Uiso calc 1 . .
H H27B 1.168027 0.505056 0.664270 0.024 Uiso calc 1 . .
H H27C 1.231683 0.409081 0.554338 0.024 Uiso calc 1 . .
O O81 0.12771(5) -0.00966(4) -0.05908(4) 0.02415(7) Uani d 1 . .
C C81 0.07517(8) -0.10432(6) -0.03646(7) 0.03059(11) Uani d 1 . .
H H81A 0.171885 -0.146721 -0.022534 0.037 Uiso calc 1 . .
H H81B -0.015447 -0.164162 -0.109485 0.037 Uiso calc 1 . .
C C82 -0.01034(7) 0.05411(7) -0.07474(6) 0.02876(10) Uani d 1 . .
H H82A -0.103225 -0.001640 -0.148717 0.035 Uiso calc 1 . .
H H82B 0.027099 0.121680 -0.087683 0.035 Uiso calc 1 . .
O O91 0.04584(6) 0.61849(4) 0.10107(4) 0.02249(9) Uani d 0.931(2) A 1
C C91 -0.07460(7) 0.52971(6) 0.09340(5) 0.02309(11) Uani d 0.931(2) A 1
H H91A -0.190244 0.538072 0.054417 0.028 Uiso calc 0.931(2) A 1
H H91B -0.068248 0.543917 0.177303 0.028 Uiso calc 0.931(2) A 1
C C92 0.04101(7) 0.59715(5) -0.01928(6) 0.02259(10) Uani d 0.931(2) A 1
H H92A 0.127446 0.657086 -0.013383 0.027 Uiso calc 0.931(2) A 1
H H92B -0.071504 0.607473 -0.061132 0.027 Uiso calc 0.931(2) A 1
O O91' 0.0276(9) 0.5939(7) 0.1194(7) 0.0265(13) Uiso d 0.069(2) A 2
C C91' -0.0678(12) 0.4761(10) 0.0740(9) 0.0297(17) Uiso d 0.069(2) A 2
H H91C -0.050956 0.455740 0.142058 0.036 Uiso calc 0.069(2) A 2
H H91D -0.189840 0.478789 0.044301 0.036 Uiso calc 0.069(2) A 2
C C92' 0.0187(13) 0.6148(10) 0.0222(10) 0.0312(18) Uiso d 0.069(2) A 2
H H92C 0.091514 0.692745 0.052555 0.037 Uiso calc 0.069(2) A 2
H H92D -0.099241 0.623833 -0.011040 0.037 Uiso calc 0.069(2) A 2

loop_
_atom_site_aniso_label
_atom_site_aniso_U_11
_atom_site_aniso_U_22
_atom_site_aniso_U_33
_atom_site_aniso_U_12
_atom_site_aniso_U_13
_atom_site_aniso_U_23
C1 0.01442(11) 0.01135(10) 0.01179(10) 0.00285(9) 0.00588(9) 0.00610(9)
C2 0.01679(12) 0.01137(11) 0.01192(10) 0.00442(9) 0.00707(9) 0.00592(9)
O1 0.02551(13) 0.01563(11) 0.01559(10) 0.00521(9) 0.01201(10) 0.00921(9)
O2 0.02105(11) 0.01078(9) 0.01466(9) 0.00525(8) 0.01076(9) 0.00670(8)
N1 0.01493(10) 0.01194(10) 0.01105(9) 0.00369(8) 0.00563(8) 0.00690(8)
N2 0.01435(10) 0.01179(10) 0.01129(9) 0.00381(8) 0.00585(8) 0.00643(8)
C3 0.01304(10) 0.01109(10) 0.01116(10) 0.00323(8) 0.00541(8) 0.00594(8)
C4 0.01717(12) 0.01201(11) 0.01200(11) 0.00383(9) 0.00776(9) 0.00628(9)
C5 0.01295(11) 0.01167(10) 0.01045(10) 0.00282(8) 0.00444(8) 0.00569(8)
N3 0.02191(13) 0.01141(10) 0.01416(11) 0.00400(9) 0.00808(10) 0.00526(9)
C11 0.01324(11) 0.01081(10) 0.01189(10) 0.00300(8) 0.00540(9) 0.00641(9)
C12 0.01438(11) 0.01145(11) 0.01278(11) 0.00217(9) 0.00468(9) 0.00725(9)
C13 0.01621(12) 0.01050(10) 0.01455(11) 0.00268(9) 0.00521(10) 0.00700(9)
C14 0.01351(11) 0.01032(10) 0.01294(11) 0.00290(8) 0.00475(9) 0.00532(9)
C15 0.01852(13) 0.01216(11) 0.01507(12) 0.00501(10) 0.00930(10) 0.00776(10)
C16 0.01935(13) 0.01153(11) 0.01547(12) 0.00551(10) 0.00982(10) 0.00828(10)
O3 0.02369(13) 0.01157(9) 0.01659(11) 0.00557(9) 0.00988(10) 0.00497(8)
C17 0.02350(16) 0.01854(15) 0.01523(13) 0.00552(13) 0.00945(12) 0.00517(12)
S1 0.01077(3) 0.01276(3) 0.01195(3) 0.00076(2) 0.00380(2) 0.00779(3)
O4 0.01896(11) 0.01203(9) 0.01620(10) -0.00143(8) 0.00272(9) 0.00760(8)
O5 0.01293(9) 0.02379(13) 0.01726(11) 0.00318(9) 0.00781(8) 0.01279(10)
C21 0.01101(10) 0.01183(10) 0.01159(10) 0.00221(8) 0.00432(8) 0.00666(9)
C22 0.01253(10) 0.01267(11) 0.01202(10) 0.00323(8) 0.00491(8) 0.00677(9)
C23 0.01372(11) 0.01260(11) 0.01227(11) 0.00202(9) 0.00366(9) 0.00652(9)
C24 0.01179(10) 0.01305(11) 0.01505(11) 0.00145(9) 0.00357(9) 0.00888(10)
C25 0.01213(11) 0.01514(12) 0.01644(12) 0.00372(9) 0.00603(9) 0.00792(10)
C26 0.01300(11) 0.01351(11) 0.01350(11) 0.00308(9) 0.00568(9) 0.00597(9)
C27 0.01265(11) 0.01752(13) 0.01942(14) 0.00062(10) 0.00188(10) 0.01186(12)
O81 0.01741(12) 0.03412(18) 0.02501(15) -0.00010(12) 0.00789(11) 0.01670(14)
C81 0.0258(2) 0.0336(3) 0.0431(3) 0.00625(19) 0.0175(2) 0.0232(2)
C82 0.02010(17) 0.0471(3) 0.0310(2) 0.00227(18) 0.00602(16) 0.0293(2)
O91 0.02279(16) 0.01833(15) 0.01779(15) 0.00159(12) 0.00519(12) 0.00195(12)
C91 0.02285(19) 0.0278(3) 0.01701(17) 0.00463(16) 0.00868(14) 0.00778(16)
C92 0.02260(19) 0.0223(2) 0.0241(2) 0.00333(15) 0.00477(16) 0.01313(17)

loop_
_atom_type_symbol
_atom_type_description
_atom_type_scat_dispersion_real
_atom_type_scat_dispersion_imag
_atom_type_scat_source
C C 0.0033 0.0016 'International Tables Vol C Tables 4.2.6.8 and 6.1.1.4'
H H 0.0000 0.0000 'International Tables Vol C Tables 4.2.6.8 and 6.1.1.4'
N N 0.0061 0.0033 'International Tables Vol C Tables 4.2.6.8 and 6.1.1.4'
O O 0.0106 0.0060 'International Tables Vol C Tables 4.2.6.8 and 6.1.1.4'
S S 0.1246 0.1234 'International Tables Vol C Tables 4.2.6.8 and 6.1.1.4'

loop_
_geom_angle_atom_site_label_1
_geom_angle_atom_site_label_2
_geom_angle_atom_site_label_3
_geom_angle_site_symmetry_1
_geom_angle_site_symmetry_3
_geom_angle
_geom_angle_publ_flag
O1 C1 C11 . . 122.11(3) ?
O1 C1 C2 . . 121.06(3) ?
C11 C1 C2 . . 116.81(3) ?
O2 C2 C1 . . 108.97(3) ?
O2 C2 H2A . . 109.9 ?
C1 C2 H2A . . 109.9 ?
O2 C2 H2B . . 109.9 ?
C1 C2 H2B . . 109.9 ?
H2A C2 H2B . . 108.3 ?
C3 O2 C2 . . 115.38(3) ?
C5 N1 N2 . . 111.05(3) y
C5 N1 S1 . . 126.29(2) y
N2 N1 S1 . . 114.68(2) ?
C3 N2 N1 . . 102.75(3) y
N2 C3 O2 . . 123.26(3) ?
N2 C3 C4 . . 114.91(3) y
O2 C3 C4 . . 121.78(3) ?
C5 C4 C3 . . 104.48(3) y
C5 C4 H4 . . 127.8 ?
C3 C4 H4 . . 127.8 ?
N3 C5 C4 . . 130.68(3) ?
N3 C5 N1 . . 122.63(3) ?
C4 C5 N1 . . 106.70(3) y
C5 N3 H031 . . 116.3(6) ?
C5 N3 H032 . . 113.2(6) ?
H031 N3 H032 . . 121.0(9) ?
C16 C11 C12 . . 118.70(3) ?
C16 C11 C1 . . 122.44(3) ?
C12 C11 C1 . . 118.84(3) ?
C13 C12 C11 . . 120.65(3) ?
C13 C12 H12 . . 119.7 ?
C11 C12 H12 . . 119.7 ?
C12 C13 C14 . . 119.93(3) ?
C12 C13 H13 . . 120.0 ?
C14 C13 H13 . . 120.0 ?
O3 C14 C15 . . 123.98(3) ?
O3 C14 C13 . . 115.95(3) ?
C15 C14 C13 . . 120.06(3) ?
C16 C15 C14 . . 119.33(3) ?
C16 C15 H15 . . 120.3 ?
C14 C15 H15 . . 120.3 ?
C15 C16 C11 . . 121.28(3) ?
C15 C16 H16 . . 119.4 ?
C11 C16 H16 . . 119.4 ?
C14 O3 C17 . . 117.13(3) ?
O3 C17 H17A . . 109.5 ?
O3 C17 H17B . . 109.5 ?
H17A C17 H17B . . 109.5 ?
O3 C17 H17C . . 109.5 ?
H17A C17 H17C . . 109.5 ?
H17B C17 H17C . . 109.5 ?
O5 S1 O4 . . 120.39(2) ?
O5 S1 N1 . . 106.165(17) ?
O4 S1 N1 . . 105.240(17) ?
O5 S1 C21 . . 108.966(18) ?
O4 S1 C21 . . 108.862(18) ?
N1 S1 C21 . . 106.306(16) ?
C22 C21 C26 . . 121.49(3) ?
C22 C21 S1 . . 119.94(3) ?
C26 C21 S1 . . 118.56(3) ?
C23 C22 C21 . . 118.80(3) ?
C23 C22 H22 . . 120.6 ?
C21 C22 H22 . . 120.6 ?
C22 C23 C24 . . 121.14(3) ?
C22 C23 H23 . . 119.4 ?
C24 C23 H23 . . 119.4 ?
C23 C24 C25 . . 118.70(3) ?
C23 C24 C27 . . 120.92(3) ?
C25 C24 C27 . . 120.38(3) ?
C26 C25 C24 . . 121.18(3) ?
C26 C25 H25 . . 119.4 ?
C24 C25 H25 . . 119.4 ?
C25 C26 C21 . . 118.67(3) ?
C25 C26 H26 . . 120.7 ?
C21 C26 H26 . . 120.7 ?
C24 C27 H27A . . 109.5 ?
C24 C27 H27B . . 109.5 ?
H27A C27 H27B . . 109.5 ?
C24 C27 H27C . . 109.5 ?
H27A C27 H27C . . 109.5 ?
H27B C27 H27C . . 109.5 ?
C81 O81 C82 . . 109.31(4) ?
O81 C81 C82 . 2 110.95(5) ?
O81 C81 H81A . . 109.4 ?
C82 C81 H81A 2 . 109.4 ?
O81 C81 H81B . . 109.4 ?
C82 C81 H81B 2 . 109.4 ?
H81A C81 H81B . . 108.0 ?
O81 C82 C81 . 2 111.17(4) ?
O81 C82 H82A . . 109.4 ?
C81 C82 H82A 2 . 109.4 ?
O81 C82 H82B . . 109.4 ?
C81 C82 H82B 2 . 109.4 ?
H82A C82 H82B . . 108.0 ?
C92 O91 C91 . . 110.01(4) ?
O91 C91 C92 . 2_565 110.96(4) ?
O91 C91 H91A . . 109.4 ?
C92 C91 H91A 2_565 . 109.4 ?
O91 C91 H91B . . 109.4 ?
C92 C91 H91B 2_565 . 109.4 ?
H91A C91 H91B . . 108.0 ?
O91 C92 C91 . 2_565 110.33(4) ?
O91 C92 H92A . . 109.6 ?
C91 C92 H92A 2_565 . 109.6 ?
O91 C92 H92B . . 109.6 ?
C91 C92 H92B 2_565 . 109.6 ?
H92A C92 H92B . . 108.1 ?
C92' O91' C91' . . 108.6(7) ?
C92' C91' O91' 2_565 . 111.9(8) ?
C92' C91' H91C 2_565 . 109.2 ?
O91' C91' H91C . . 109.2 ?
C92' C91' H91D 2_565 . 109.2 ?
O91' C91' H91D . . 109.2 ?
H91C C91' H91D . . 107.9 ?
O91' C92' H92C . . 108.5 ?
C91' C92' H92C 2_565 . 108.5 ?
O91' C92' H92D . . 108.5 ?
C91' C92' H92D 2_565 . 108.5 ?
H92C C92' H92D . . 107.5 ?

loop_
_geom_bond_atom_site_label_1
_geom_bond_atom_site_label_2
_geom_bond_site_symmetry_2
_geom_bond_distance
_geom_bond_publ_flag
C1 O1 . 1.2229(4) ?
C1 C11 . 1.4793(5) ?
C1 C2 . 1.5182(5) ?
C2 O2 . 1.4251(4) ?
C2 H2A . 0.9900 ?
C2 H2B . 0.9900 ?
O2 C3 . 1.3457(4) ?
N1 C5 . 1.4044(4) y
N1 N2 . 1.4121(4) y
N1 S1 . 1.6737(3) y
N2 C3 . 1.3183(4) y
C3 C4 . 1.4190(5) y
C4 C5 . 1.3749(5) y
C4 H4 . 0.9500 ?
C5 N3 . 1.3639(5) ?
N3 H031 . 0.874(9) ?
N3 H032 . 0.875(9) ?
C11 C16 . 1.3973(5) ?
C11 C12 . 1.4030(5) ?
C12 C13 . 1.3839(5) ?
C12 H12 . 0.9500 ?
C13 C14 . 1.4040(5) ?
C13 H13 . 0.9500 ?
C14 O3 . 1.3555(4) ?
C14 C15 . 1.3947(5) ?
C15 C16 . 1.3911(5) ?
C15 H15 . 0.9500 ?
C16 H16 . 0.9500 ?
O3 C17 . 1.4310(5) ?
C17 H17A . 0.9800 ?
C17 H17B . 0.9800 ?
C17 H17C . 0.9800 ?
S1 O5 . 1.4310(3) ?
S1 O4 . 1.4326(3) ?
S1 C21 . 1.7502(3) ?
C21 C22 . 1.3944(5) ?
C21 C26 . 1.3988(5) ?
C22 C23 . 1.3923(5) ?
C22 H22 . 0.9500 ?
C23 C24 . 1.4004(5) ?
C23 H23 . 0.9500 ?
C24 C25 . 1.4030(5) ?
C24 C27 . 1.5042(5) ?
C25 C26 . 1.3906(5) ?
C25 H25 . 0.9500 ?
C26 H26 . 0.9500 ?
C27 H27A . 0.9800 ?
C27 H27B . 0.9800 ?
C27 H27C . 0.9800 ?
O81 C81 . 1.4241(7) ?
O81 C82 . 1.4279(7) ?
C81 C82 2 1.5137(9) ?
C81 H81A . 0.9900 ?
C81 H81B . 0.9900 ?
C82 H82A . 0.9900 ?
C82 H82B . 0.9900 ?
O91 C92 . 1.4249(8) ?
O91 C91 . 1.4301(8) ?
C91 C92 2_565 1.5091(8) ?
C91 H91A . 0.9900 ?
C91 H91B . 0.9900 ?
C92 H92A . 0.9900 ?
C92 H92B . 0.9900 ?
O91' C92' . 1.364(11) ?
O91' C91' . 1.441(11) ?
C91' C92' 2_565 1.404(15) ?
C91' H91C . 0.9900 ?
C91' H91D . 0.9900 ?
C92' H92C . 0.9900 ?
C92' H92D . 0.9900 ?

loop_
_geom_hbond_atom_site_label_D
_geom_hbond_atom_site_label_H
_geom_hbond_atom_site_label_A
_geom_hbond_site_symmetry_A
_geom_hbond_distance_DH
_geom_hbond_distance_HA
_geom_hbond_distance_DA
_geom_hbond_angle_DHA
_geom_hbond_publ_flag
C4 H4 O1 2_665 0.95 2.45 3.1317(4) 128.5 yes
C4 H4 O2 2_665 0.95 2.55 3.4625(4) 162.2 yes
N3 H031 O4 . 0.874(9) 2.283(10) 2.8015(5) 118.0(8) yes
N3 H031 O81 . 0.874(9) 2.429(9) 3.1875(5) 145.4(9) yes
N3 H032 O1 2_665 0.875(9) 2.297(9) 3.0867(4) 150.2(8) yes
C17 H17B O91 2_576 0.98 2.49 3.4174(6) 158.5 yes
C12 H12 O4 1_565 0.95 2.54 3.4351(4) 156.9 yes
C25 H25 O5 1_655 0.95 2.59 3.4122(4) 145.0 yes
C27 H27A O3 1_645 0.98 2.46 3.3348(5) 148.5 yes

loop_
_geom_torsion_atom_site_label_1
_geom_torsion_atom_site_label_2
_geom_torsion_atom_site_label_3
_geom_torsion_atom_site_label_4
_geom_torsion_site_symmetry_1
_geom_torsion_site_symmetry_2
_geom_torsion_site_symmetry_3
_geom_torsion_site_symmetry_4
_geom_torsion
_geom_torsion_publ_flag
O1 C1 C2 O2 . . . . -3.58(5) ?
C11 C1 C2 O2 . . . . 178.02(3) y
C1 C2 O2 C3 . . . . -166.35(3) y
C5 N1 N2 C3 . . . . 3.25(4) ?
S1 N1 N2 C3 . . . . 154.29(2) ?
N1 N2 C3 O2 . . . . 175.41(3) ?
N1 N2 C3 C4 . . . . -1.98(4) ?
C2 O2 C3 N2 . . . . -2.54(5) ?
C2 O2 C3 C4 . . . . 174.67(3) y
N2 C3 C4 C5 . . . . 0.01(4) ?
O2 C3 C4 C5 . . . . -177.41(3) y
C3 C4 C5 N3 . . . . -178.08(4) ?
C3 C4 C5 N1 . . . . 2.01(4) ?
N2 N1 C5 N3 . . . . 176.69(3) ?
S1 N1 C5 N3 . . . . 29.78(5) ?
N2 N1 C5 C4 . . . . -3.38(4) ?
S1 N1 C5 C4 . . . . -150.30(3) ?
O1 C1 C11 C16 . . . . 174.25(4) ?
C2 C1 C11 C16 . . . . -7.36(5) ?
O1 C1 C11 C12 . . . . -7.40(6) ?
C2 C1 C11 C12 . . . . 170.98(3) y
C16 C11 C12 C13 . . . . 0.82(5) ?
C1 C11 C12 C13 . . . . -177.59(3) y
C11 C12 C13 C14 . . . . 1.22(5) ?
C12 C13 C14 O3 . . . . 176.66(3) ?
C12 C13 C14 C15 . . . . -2.59(6) ?
O3 C14 C15 C16 . . . . -177.31(4) ?
C13 C14 C15 C16 . . . . 1.88(6) ?
C14 C15 C16 C11 . . . . 0.19(6) ?
C12 C11 C16 C15 . . . . -1.54(6) ?
C1 C11 C16 C15 . . . . 176.81(4) ?
C15 C14 O3 C17 . . . . 2.39(6) ?
C13 C14 O3 C17 . . . . -176.83(4) ?
C5 N1 S1 O5 . . . . -165.61(3) ?
N2 N1 S1 O5 . . . . 48.49(3) ?
C5 N1 S1 O4 . . . . -36.94(4) ?
N2 N1 S1 O4 . . . . 177.16(3) ?
C5 N1 S1 C21 . . . . 78.45(3) ?
N2 N1 S1 C21 . . . . -67.45(3) ?
O5 S1 C21 C22 . . . . -12.84(3) ?
O4 S1 C21 C22 . . . . -145.89(3) ?
N1 S1 C21 C22 . . . . 101.19(3) y
O5 S1 C21 C26 . . . . 165.95(3) ?
O4 S1 C21 C26 . . . . 32.90(3) ?
N1 S1 C21 C26 . . . . -80.02(3) ?
C26 C21 C22 C23 . . . . -0.89(5) ?
S1 C21 C22 C23 . . . . 177.87(3) ?
C21 C22 C23 C24 . . . . -0.25(5) ?
C22 C23 C24 C25 . . . . 1.37(5) ?
C22 C23 C24 C27 . . . . -177.93(3) ?
C23 C24 C25 C26 . . . . -1.40(5) ?
C27 C24 C25 C26 . . . . 177.90(3) ?
C24 C25 C26 C21 . . . . 0.32(5) ?
C22 C21 C26 C25 . . . . 0.85(5) ?
S1 C21 C26 C25 . . . . -177.92(3) ?
C82 O81 C81 C82 . . . 2 -57.05(7) ?
C81 O81 C82 C81 . . . 2 57.18(7) ?
C92 O91 C91 C92 . . . 2_565 57.63(6) ?
C91 O91 C92 C91 . . . 2_565 -57.25(6) ?
C92' O91' C91' C92' . . . 2_565 52.2(12) ?
C91' O91' C92' C91' . . . 2_565 -53.9(12) ?
